data_7101956
loop_
_publ_author_name
'Salazar-Mendoza, Domingo'
'Baudron, St\'ephane A'
'Hosseini, Mir Wais'

_publ_section_title
;
 Beyond classical coordination: silver-pi interactions in metal
 dipyrrin complexes.
;
_journal_issue 22
_journal_name_full 'Chemical communications (Cambridge, England)'
_journal_page_first 2252
_journal_page_last 2254
_journal_paper_doi 10.1039/b704466f
_journal_year 2007
_chemical_formula_moiety 'C22 H11 Ag Cu F9 N3 O5 S, 1.5(C6 H6)'
_chemical_formula_sum 'C31 H20 Ag Cu F9 N3 O5 S'
_chemical_formula_weight 888.97
_chemical_name_systematic
;
?
;
_space_group_IT_number 14
_symmetry_cell_setting monoclinic
_symmetry_space_group_name_Hall '-P 2ybc'
_symmetry_space_group_name_H-M 'P 1 21/c 1'
_atom_sites_solution_hydrogens geom
_atom_sites_solution_primary direct
_atom_sites_solution_secondary difmap
_audit_creation_method SHELXL-97
_cell_angle_alpha 90.00
_cell_angle_beta 107.838(2)
_cell_angle_gamma 90.00
_cell_formula_units_Z 4
_cell_length_a 17.5627(6)
_cell_length_b 12.7625(4)
_cell_length_c 15.5101(5)
_cell_measurement_reflns_used 5187
_cell_measurement_temperature 173(2)
_cell_measurement_theta_max 24.82
_cell_measurement_theta_min 2.11
_cell_volume 3309.37(19)
_computing_cell_refinement 'Bruker SMART'
_computing_data_collection 'Bruker SMART'
_computing_data_reduction 'Bruker SAINT'
_computing_molecular_graphics 'Bruker SHELXTL'
_computing_publication_material 'Bruker SHELXTL'
_computing_structure_refinement 'Bruker SHELXTL'
_computing_structure_solution 'Bruker SHELXTL'
_diffrn_ambient_temperature 173(2)
_diffrn_measured_fraction_theta_full 0.992
_diffrn_measured_fraction_theta_max 0.992
_diffrn_measurement_device_type 'CCD area detector'
_diffrn_measurement_method 'phi and omega scans'
_diffrn_radiation_monochromator graphite
_diffrn_radiation_source 'fine-focus sealed tube'
_diffrn_radiation_type MoK\a
_diffrn_radiation_wavelength 0.71073
_diffrn_reflns_av_R_equivalents 0.0564
_diffrn_reflns_av_sigmaI/netI 0.0663
_diffrn_reflns_limit_h_max 22
_diffrn_reflns_limit_h_min -22
_diffrn_reflns_limit_k_max 16
_diffrn_reflns_limit_k_min -16
_diffrn_reflns_limit_l_max 19
_diffrn_reflns_limit_l_min -19
_diffrn_reflns_number 29318
_diffrn_reflns_theta_full 27.51
_diffrn_reflns_theta_max 27.51
_diffrn_reflns_theta_min 1.22
_exptl_absorpt_coefficient_mu 1.393
_exptl_absorpt_correction_T_max 0.9464
_exptl_absorpt_correction_T_min 0.5426
_exptl_absorpt_correction_type multi-scan
_exptl_absorpt_process_details sadabs
_exptl_crystal_colour orange
_exptl_crystal_density_diffrn 1.784
_exptl_crystal_density_meas ?
_exptl_crystal_density_method .
_exptl_crystal_description plate
_exptl_crystal_F_000 1760
_exptl_crystal_size_max 0.50
_exptl_crystal_size_mid 0.20
_exptl_crystal_size_min 0.04
_refine_diff_density_max 2.645
_refine_diff_density_min -1.571
_refine_diff_density_rms 0.154
_refine_ls_extinction_method none
_refine_ls_goodness_of_fit_ref 1.029
_refine_ls_hydrogen_treatment riding
_refine_ls_matrix_type full
_refine_ls_number_parameters 430
_refine_ls_number_reflns 7557
_refine_ls_number_restraints 1
_refine_ls_restrained_S_all 1.029
_refine_ls_R_factor_all 0.0950
_refine_ls_R_factor_gt 0.0525
_refine_ls_shift/su_max 0.001
_refine_ls_shift/su_mean 0.000
_refine_ls_structure_factor_coef Fsqd
_refine_ls_weighting_details 'calc w=1/[\s^2^(Fo^2^)+(0.1085P)^2^+0.0000P] where P=(Fo^2^+2Fc^2^)/3'
_refine_ls_weighting_scheme calc
_refine_ls_wR_factor_gt 0.1484
_refine_ls_wR_factor_ref 0.1790
_reflns_number_gt 4836
_reflns_number_total 7557
_reflns_threshold_expression >2sigma(I)
_cod_data_source_file b704466f.txt
_cod_data_source_block e902b
_cod_depositor_comments
;
The following automatic conversions were performed:
'_symmetry_cell_setting' value 'Monoclinic' changed to 'monoclinic'
according to '/home/saulius/struct/CIF-dictionaries/cif_core.dic'
dictionary named 'cif_core.dic' version 2.4.1 from 2010-06-29.

Automatic conversion script
Id: cif_fix_enum 1527 2010-12-29 10:47:43Z saulius 
;
_cod_original_sg_symbol_H-M 'P2(1)/c '
_cod_database_code 7101956

loop_
_symmetry_equiv_pos_as_xyz
'x, y, z'
'-x, y+1/2, -z+1/2'
'-x, -y, -z'
'x, -y-1/2, z-1/2'

loop_
_atom_site_label
_atom_site_type_symbol
_atom_site_fract_x
_atom_site_fract_y
_atom_site_fract_z
_atom_site_U_iso_or_equiv
_atom_site_adp_type
_atom_site_occupancy
_atom_site_symmetry_multiplicity
_atom_site_calc_flag
_atom_site_refinement_flags
C1 C 0.3425(3) 0.6976(4) 0.1496(3) 0.0294(10) Uani 1 1 d .
H1 H 0.3841 0.7389 0.1848 0.035 Uiso 1 1 calc R
C2 C 0.2830(3) 0.6508(4) 0.1815(4) 0.0355(12) Uani 1 1 d .
H2 H 0.2785 0.6558 0.2396 0.043 Uiso 1 1 calc R
C3 C 0.2334(3) 0.5967(4) 0.1096(4) 0.0356(12) Uani 1 1 d .
H3 H 0.1887 0.5576 0.1096 0.043 Uiso 1 1 calc R
C4 C 0.2633(3) 0.6119(4) 0.0349(3) 0.0286(10) Uani 1 1 d .
C5 C 0.2343(3) 0.5676(3) -0.0519(3) 0.0272(10) Uani 1 1 d .
C6 C 0.2692(3) 0.5796(3) -0.1209(3) 0.0267(10) Uani 1 1 d .
C7 C 0.2470(3) 0.5279(4) -0.2061(3) 0.0290(10) Uani 1 1 d .
H7 H 0.2028 0.4844 -0.2290 0.035 Uiso 1 1 calc R
C8 C 0.3031(3) 0.5539(4) -0.2490(3) 0.0321(11) Uani 1 1 d .
H8 H 0.3049 0.5313 -0.3053 0.039 Uiso 1 1 calc R
C9 C 0.3571(3) 0.6229(4) -0.1879(3) 0.0277(10) Uani 1 1 d .
H9 H 0.4015 0.6529 -0.1988 0.033 Uiso 1 1 calc R
C10 C 0.1628(4) 0.4968(5) -0.0707(6) 0.0764(11) Uani 1 1 d .
C11 C 0.1701(4) 0.3988(5) -0.0411(6) 0.0764(11) Uani 1 1 d .
H11 H 0.2203 0.3752 -0.0067 0.092 Uiso 1 1 calc R
C12 C 0.1058(4) 0.3298(5) -0.0594(6) 0.0764(11) Uani 1 1 d .
H12 H 0.1135 0.2612 -0.0383 0.092 Uiso 1 1 calc R
C13 C 0.0338(4) 0.3619(5) -0.1068(6) 0.0764(11) Uani 1 1 d .
C14 C 0.0253(4) 0.4614(5) -0.1418(6) 0.0764(11) Uani 1 1 d .
H14 H -0.0244 0.4844 -0.1782 0.092 Uiso 1 1 calc R
C15 C 0.0909(4) 0.5275(5) -0.1227(6) 0.0764(11) Uani 1 1 d .
H15 H 0.0846 0.5948 -0.1468 0.092 Uiso 1 1 calc R
C16 C -0.0332(4) 0.2913(5) -0.1271(5) 0.0484(15) Uani 1 1 d .
C17 C 0.5686(4) 0.8993(5) 0.1922(4) 0.0485(15) Uani 1 1 d .
C18 C 0.5236(3) 0.8578(4) 0.0979(3) 0.0334(11) Uani 1 1 d .
C19 C 0.5561(3) 0.8789(4) 0.0293(4) 0.0410(13) Uani 1 1 d .
H19 H 0.6005 0.9227 0.0405 0.049 Uiso 1 1 calc R
C20 C 0.5235(3) 0.8354(4) -0.0565(4) 0.0344(12) Uani 1 1 d .
C21 C 0.5691(4) 0.8516(5) -0.1246(4) 0.0478(15) Uani 1 1 d .
C22 C 0.1961(4) 1.0119(5) -0.1200(4) 0.0480(15) Uani 1 1 d .
N1 N 0.3311(2) 0.6748(3) 0.0621(3) 0.0270(9) Uani 1 1 d .
N2 N 0.3367(2) 0.6393(3) -0.1136(3) 0.0260(8) Uani 1 1 d .
N3 N -0.0851(3) 0.2352(4) -0.1418(4) 0.0564(14) Uani 1 1 d .
O1 O 0.4634(2) 0.8032(3) 0.0946(2) 0.0327(8) Uani 1 1 d .
O2 O 0.4622(2) 0.7796(3) -0.0839(2) 0.0330(8) Uani 1 1 d .
O3 O 0.3106(2) 0.8831(3) -0.0554(3) 0.0460(10) Uani 1 1 d .
O4 O 0.2071(3) 0.8954(4) 0.0166(3) 0.0660(14) Uani 1 1 d .
O5 O 0.1795(3) 0.8129(4) -0.1295(4) 0.0716(15) Uani 1 1 d .
F1 F 0.5256(2) 0.8967(3) 0.2477(2) 0.0677(11) Uani 1 1 d .
F2 F 0.6342(2) 0.8439(4) 0.2290(3) 0.0761(13) Uani 1 1 d .
F3 F 0.5921(3) 0.9990(3) 0.1881(3) 0.0781(13) Uani 1 1 d .
F4 F 0.5965(3) 0.9506(3) -0.1211(3) 0.0842(15) Uani 1 1 d .
F5 F 0.6335(2) 0.7895(4) -0.1047(3) 0.0798(13) Uani 1 1 d .
F6 F 0.5263(2) 0.8323(3) -0.2086(2) 0.0576(10) Uani 1 1 d .
F7 F 0.2360(3) 1.0905(3) -0.0693(3) 0.0832(14) Uani 1 1 d .
F8 F 0.1190(2) 1.0307(3) -0.1329(3) 0.0637(11) Uani 1 1 d .
F9 F 0.2084(3) 1.0164(4) -0.1998(3) 0.0982(18) Uani 1 1 d .
S1 S 0.22679(8) 0.88563(10) -0.06541(9) 0.0374(3) Uani 1 1 d .
Cu1 Cu 0.39302(3) 0.73008(4) -0.01272(4) 0.02631(17) Uani 1 1 d .
Ag1 Ag 0.20829(2) 0.82354(3) 0.16351(3) 0.04085(16) Uani 1 1 d .
C23 C 0.1102(5) 0.1001(5) 0.0896(5) 0.064(2) Uani 1 1 d D
H23 H 0.1185 0.0417 0.0578 0.077 Uiso 1 1 calc R
C24 C 0.1725(5) 0.1659(7) 0.1314(6) 0.076(2) Uani 1 1 d .
H24 H 0.2233 0.1532 0.1272 0.091 Uiso 1 1 calc R
C25 C 0.1589(5) 0.2513(6) 0.1796(6) 0.084(3) Uani 1 1 d .
H25 H 0.2002 0.2975 0.2070 0.101 Uiso 1 1 calc R
C26 C 0.0854(6) 0.2667(7) 0.1865(6) 0.088(3) Uani 1 1 d .
H26 H 0.0770 0.3220 0.2216 0.106 Uiso 1 1 calc R
C27 C 0.0240(5) 0.2049(7) 0.1446(6) 0.080(2) Uani 1 1 d .
H27 H -0.0266 0.2187 0.1490 0.096 Uiso 1 1 calc R
C28 C 0.0355(5) 0.1220(6) 0.0957(5) 0.072(2) Uani 1 1 d D
H28 H -0.0075 0.0796 0.0660 0.087 Uiso 1 1 calc R
C29 C 0.5544(5) 0.5755(6) 0.0442(6) 0.076(2) Uani 1 1 d .
H29 H 0.5912 0.6257 0.0747 0.091 Uiso 1 1 calc R
C30 C 0.4984(6) 0.5366(6) 0.0817(5) 0.074(3) Uani 1 1 d .
H30 H 0.4972 0.5624 0.1374 0.089 Uiso 1 1 calc R
C31 C 0.4449(6) 0.4615(7) 0.0397(6) 0.077(2) Uani 1 1 d .
H31 H 0.4084 0.4353 0.0668 0.092 Uiso 1 1 calc R

loop_
_atom_site_aniso_label
_atom_site_aniso_U_11
_atom_site_aniso_U_22
_atom_site_aniso_U_33
_atom_site_aniso_U_23
_atom_site_aniso_U_13
_atom_site_aniso_U_12
C1 0.034(3) 0.032(2) 0.025(3) -0.003(2) 0.013(2) 0.000(2)
C2 0.045(3) 0.038(3) 0.029(3) 0.002(2) 0.020(2) -0.004(2)
C3 0.044(3) 0.032(2) 0.037(3) 0.003(2) 0.022(2) -0.007(2)
C4 0.031(2) 0.025(2) 0.034(3) 0.001(2) 0.016(2) -0.0006(19)
C5 0.027(2) 0.023(2) 0.033(3) 0.001(2) 0.012(2) 0.0013(18)
C6 0.030(2) 0.023(2) 0.024(2) -0.0026(19) 0.006(2) -0.0019(19)
C7 0.032(3) 0.028(2) 0.026(3) -0.003(2) 0.007(2) 0.000(2)
C8 0.037(3) 0.031(2) 0.029(3) 0.002(2) 0.011(2) 0.008(2)
C9 0.032(2) 0.029(2) 0.024(2) 0.0033(19) 0.009(2) 0.005(2)
C10 0.0391(14) 0.0447(14) 0.128(3) 0.0270(16) -0.0004(16) -0.0085(12)
C11 0.0391(14) 0.0447(14) 0.128(3) 0.0270(16) -0.0004(16) -0.0085(12)
C12 0.0391(14) 0.0447(14) 0.128(3) 0.0270(16) -0.0004(16) -0.0085(12)
C13 0.0391(14) 0.0447(14) 0.128(3) 0.0270(16) -0.0004(16) -0.0085(12)
C14 0.0391(14) 0.0447(14) 0.128(3) 0.0270(16) -0.0004(16) -0.0085(12)
C15 0.0391(14) 0.0447(14) 0.128(3) 0.0270(16) -0.0004(16) -0.0085(12)
C16 0.040(3) 0.044(3) 0.063(4) 0.004(3) 0.018(3) -0.006(3)
C17 0.052(4) 0.053(3) 0.041(4) -0.005(3) 0.014(3) -0.020(3)
C18 0.038(3) 0.034(2) 0.030(3) -0.001(2) 0.013(2) -0.005(2)
C19 0.043(3) 0.048(3) 0.034(3) -0.003(2) 0.015(2) -0.024(3)
C20 0.037(3) 0.035(3) 0.036(3) 0.002(2) 0.019(2) -0.004(2)
C21 0.046(3) 0.058(4) 0.045(4) -0.006(3) 0.024(3) -0.021(3)
C22 0.048(3) 0.053(3) 0.051(4) 0.020(3) 0.026(3) 0.024(3)
N1 0.033(2) 0.0249(19) 0.027(2) -0.0005(16) 0.0140(17) -0.0007(16)
N2 0.029(2) 0.0269(18) 0.024(2) 0.0032(16) 0.0115(16) 0.0008(16)
N3 0.035(3) 0.059(3) 0.073(4) 0.003(3) 0.013(3) -0.012(2)
O1 0.0340(19) 0.0365(18) 0.0299(19) -0.0024(15) 0.0135(15) -0.0085(15)
O2 0.0361(19) 0.0382(18) 0.0279(19) -0.0027(15) 0.0146(15) -0.0077(16)
O3 0.040(2) 0.039(2) 0.062(3) 0.0152(19) 0.0205(19) 0.0105(17)
O4 0.094(4) 0.075(3) 0.047(3) 0.028(2) 0.049(3) 0.040(3)
O5 0.058(3) 0.050(3) 0.097(4) -0.013(3) 0.009(3) 0.000(2)
F1 0.075(3) 0.096(3) 0.042(2) -0.027(2) 0.0322(19) -0.038(2)
F2 0.054(2) 0.117(4) 0.048(2) 0.004(2) 0.0012(19) -0.005(2)
F3 0.106(3) 0.067(2) 0.062(3) -0.021(2) 0.027(2) -0.053(2)
F4 0.120(4) 0.084(3) 0.071(3) -0.020(2) 0.062(3) -0.068(3)
F5 0.046(2) 0.132(4) 0.071(3) -0.012(3) 0.034(2) -0.001(2)
F6 0.064(2) 0.084(3) 0.0300(18) -0.0113(18) 0.0233(16) -0.026(2)
F7 0.072(3) 0.038(2) 0.132(4) -0.001(2) 0.021(3) 0.0023(19)
F8 0.047(2) 0.067(2) 0.077(3) 0.026(2) 0.0189(19) 0.0243(18)
F9 0.149(4) 0.102(3) 0.073(3) 0.059(3) 0.077(3) 0.075(3)
S1 0.0400(7) 0.0376(7) 0.0379(8) 0.0094(6) 0.0169(6) 0.0069(6)
Cu1 0.0293(3) 0.0264(3) 0.0254(3) 0.0000(2) 0.0117(2) -0.0034(2)
Ag1 0.0349(2) 0.0492(3) 0.0376(3) -0.00272(19) 0.00981(19) -0.01023(18)
C23 0.105(6) 0.047(4) 0.053(4) 0.004(3) 0.043(4) 0.016(4)
C24 0.049(4) 0.093(6) 0.091(6) 0.039(5) 0.030(4) 0.024(4)
C25 0.062(5) 0.066(5) 0.106(7) -0.008(5) 0.001(5) -0.012(4)
C26 0.088(6) 0.076(6) 0.098(7) -0.045(5) 0.024(5) 0.001(5)
C27 0.054(4) 0.088(6) 0.101(7) -0.027(5) 0.028(4) 0.003(4)
C28 0.084(6) 0.064(5) 0.066(5) -0.012(4) 0.020(4) -0.024(4)
C29 0.094(6) 0.052(4) 0.072(6) 0.022(4) 0.012(5) 0.039(4)
C30 0.116(7) 0.070(5) 0.038(4) 0.019(4) 0.026(4) 0.065(5)
C31 0.101(7) 0.073(5) 0.062(5) 0.032(4) 0.031(5) 0.049(5)

loop_
_atom_type_symbol
_atom_type_description
_atom_type_scat_dispersion_real
_atom_type_scat_dispersion_imag
_atom_type_scat_source
C C 0.0033 0.0016 'International Tables Vol C Tables 4.2.6.8 and 6.1.1.4'
H H 0.0000 0.0000 'International Tables Vol C Tables 4.2.6.8 and 6.1.1.4'
N N 0.0061 0.0033 'International Tables Vol C Tables 4.2.6.8 and 6.1.1.4'
O O 0.0106 0.0060 'International Tables Vol C Tables 4.2.6.8 and 6.1.1.4'
F F 0.0171 0.0103 'International Tables Vol C Tables 4.2.6.8 and 6.1.1.4'
S S 0.1246 0.1234 'International Tables Vol C Tables 4.2.6.8 and 6.1.1.4'
Cu Cu 0.3201 1.2651 'International Tables Vol C Tables 4.2.6.8 and 6.1.1.4'
Ag Ag -0.8971 1.1015 'International Tables Vol C Tables 4.2.6.8 and 6.1.1.4'

loop_
_geom_angle_atom_site_label_1
_geom_angle_atom_site_label_2
_geom_angle_atom_site_label_3
_geom_angle
_geom_angle_site_symmetry_1
_geom_angle_site_symmetry_3
N1 C1 C2 111.4(4) . .
N1 C1 H1 124.3 . .
C2 C1 H1 124.3 . .
C3 C2 C1 106.3(5) . .
C3 C2 Ag1 99.8(3) . .
C1 C2 Ag1 90.4(3) . .
C3 C2 H2 126.9 . .
C1 C2 H2 126.9 . .
Ag1 C2 H2 81.5 . .
C2 C3 C4 107.0(5) . .
C2 C3 H3 126.5 . .
C4 C3 H3 126.5 . .
N1 C4 C5 123.3(4) . .
N1 C4 C3 109.0(4) . .
C5 C4 C3 127.6(4) . .
C6 C5 C4 125.1(4) . .
C6 C5 C10 117.1(5) . .
C4 C5 C10 117.7(5) . .
N2 C6 C5 124.3(4) . .
N2 C6 C7 108.5(4) . .
C5 C6 C7 127.0(4) . .
C8 C7 C6 107.5(4) . .
C8 C7 Ag1 61.7(3) . 4_575
C6 C7 Ag1 107.7(3) . 4_575
C8 C7 H7 126.2 . .
C6 C7 H7 126.2 . .
Ag1 C7 H7 98.3 4_575 .
C7 C8 C9 104.8(4) . .
C7 C8 Ag1 87.5(3) . 4_575
C9 C8 Ag1 100.4(3) . 4_575
C7 C8 H8 127.6 . .
C9 C8 H8 127.6 . .
Ag1 C8 H8 83.6 4_575 .
N2 C9 C8 112.0(4) . .
N2 C9 H9 124.0 . .
C8 C9 H9 124.0 . .
C11 C10 C15 117.4(6) . .
C11 C10 C5 120.9(6) . .
C15 C10 C5 121.5(6) . .
C10 C11 C12 122.7(6) . .
C10 C11 H11 118.6 . .
C12 C11 H11 118.6 . .
C13 C12 C11 119.8(6) . .
C13 C12 H12 120.1 . .
C11 C12 H12 120.1 . .
C12 C13 C14 118.6(6) . .
C12 C13 C16 120.5(6) . .
C14 C13 C16 120.7(6) . .
C13 C14 C15 119.8(6) . .
C13 C14 H14 120.1 . .
C15 C14 H14 120.1 . .
C10 C15 C14 121.5(6) . .
C10 C15 H15 119.2 . .
C14 C15 H15 119.2 . .
N3 C16 C13 178.9(8) . .
F1 C17 F2 107.7(5) . .
F1 C17 F3 107.7(5) . .
F2 C17 F3 106.7(5) . .
F1 C17 C18 112.7(5) . .
F2 C17 C18 110.7(5) . .
F3 C17 C18 111.0(5) . .
O1 C18 C19 128.3(5) . .
O1 C18 C17 114.5(5) . .
C19 C18 C17 117.0(5) . .
C18 C19 C20 120.8(5) . .
C18 C19 H19 119.6 . .
C20 C19 H19 119.6 . .
O2 C20 C19 127.7(5) . .
O2 C20 C21 115.0(5) . .
C19 C20 C21 117.3(5) . .
F6 C21 F5 107.7(5) . .
F6 C21 F4 107.7(5) . .
F5 C21 F4 106.3(5) . .
F6 C21 C20 113.6(5) . .
F5 C21 C20 110.3(5) . .
F4 C21 C20 110.9(5) . .
F9 C22 F8 107.6(5) . .
F9 C22 F7 108.2(6) . .
F8 C22 F7 106.4(5) . .
F9 C22 S1 111.3(4) . .
F8 C22 S1 111.9(4) . .
F7 C22 S1 111.3(4) . .
C1 N1 C4 106.3(4) . .
C1 N1 Cu1 125.9(3) . .
C4 N1 Cu1 127.6(3) . .
C9 N2 C6 107.1(4) . .
C9 N2 Cu1 125.8(3) . .
C6 N2 Cu1 127.0(3) . .
C16 N3 Ag1 159.8(6) . 3_565
C18 O1 Cu1 126.8(3) . .
C20 O2 Cu1 127.1(3) . .
S1 O3 Cu1 124.1(2) . .
S1 O4 Ag1 149.8(3) . .
O4 S1 O5 115.5(3) . .
O4 S1 O3 115.4(3) . .
O5 S1 O3 114.9(3) . .
O4 S1 C22 102.7(3) . .
O5 S1 C22 103.1(3) . .
O3 S1 C22 102.6(3) . .
N1 Cu1 N2 91.39(16) . .
N1 Cu1 O1 89.35(15) . .
N2 Cu1 O1 170.52(15) . .
N1 Cu1 O2 175.93(16) . .
N2 Cu1 O2 89.39(15) . .
O1 Cu1 O2 89.22(14) . .
N1 Cu1 O3 93.41(15) . .
N2 Cu1 O3 98.44(15) . .
O1 Cu1 O3 90.94(14) . .
O2 Cu1 O3 90.42(14) . .
N3 Ag1 C8 142.0(2) 3_565 4_576
N3 Ag1 O4 104.8(2) 3_565 .
C8 Ag1 O4 95.13(18) 4_576 .
N3 Ag1 C2 99.83(18) 3_565 .
C8 Ag1 C2 105.09(17) 4_576 .
O4 Ag1 C2 106.51(16) . .
N3 Ag1 C7 111.17(19) 3_565 4_576
C8 Ag1 C7 30.86(16) 4_576 4_576
O4 Ag1 C7 111.22(16) . 4_576
C2 Ag1 C7 121.63(16) . 4_576
C28 C23 C24 118.8(7) . .
C28 C23 H23 120.6 . .
C24 C23 H23 120.6 . .
C23 C24 C25 119.5(7) . .
C23 C24 H24 120.3 . .
C25 C24 H24 120.3 . .
C26 C25 C24 119.2(7) . .
C26 C25 H25 120.4 . .
C24 C25 H25 120.4 . .
C27 C26 C25 121.9(8) . .
C27 C26 H26 119.1 . .
C25 C26 H26 119.1 . .
C26 C27 C28 119.9(8) . .
C26 C27 H27 120.0 . .
C28 C27 H27 120.0 . .
C27 C28 C23 120.6(7) . .
C27 C28 H28 119.7 . .
C23 C28 H28 119.7 . .
C30 C29 C31 119.0(8) . 3_665
C30 C29 H29 120.5 . .
C31 C29 H29 120.5 3_665 .
C31 C30 C29 121.9(8) . .
C31 C30 H30 119.1 . .
C29 C30 H30 119.1 . .
C30 C31 C29 119.1(9) . 3_665
C30 C31 H31 120.5 . .
C29 C31 H31 120.5 3_665 .

loop_
_geom_bond_atom_site_label_1
_geom_bond_atom_site_label_2
_geom_bond_distance
_geom_bond_site_symmetry_2
C1 N1 1.342(6) .
C1 C2 1.418(7) .
C1 H1 0.9300 .
C2 C3 1.373(7) .
C2 Ag1 2.536(5) .
C2 H2 0.9300 .
C3 C4 1.424(7) .
C3 H3 0.9300 .
C4 N1 1.391(6) .
C4 C5 1.404(7) .
C5 C6 1.396(7) .
C5 C10 1.501(8) .
C6 N2 1.385(6) .
C6 C7 1.420(6) .
C7 C8 1.388(7) .
C7 Ag1 2.703(5) 4_575
C7 H7 0.9300 .
C8 C9 1.422(7) .
C8 Ag1 2.382(5) 4_575
C8 H8 0.9300 .
C9 N2 1.324(6) .
C9 H9 0.9300 .
C10 C11 1.325(9) .
C10 C15 1.331(9) .
C11 C12 1.392(9) .
C11 H11 0.9300 .
C12 C13 1.317(9) .
C12 H12 0.9300 .
C13 C14 1.370(9) .
C13 C16 1.438(8) .
C14 C15 1.385(8) .
C14 H14 0.9300 .
C15 H15 0.9300 .
C16 N3 1.127(7) .
C17 F1 1.309(7) .
C17 F2 1.322(7) .
C17 F3 1.344(7) .
C17 C18 1.529(7) .
C18 O1 1.254(6) .
C18 C19 1.380(7) .
C19 C20 1.393(7) .
C19 H19 0.9300 .
C20 O2 1.251(6) .
C20 C21 1.523(8) .
C21 F6 1.314(7) .
C21 F5 1.337(8) .
C21 F4 1.346(7) .
C22 F9 1.321(7) .
C22 F8 1.329(6) .
C22 F7 1.334(8) .
C22 S1 1.824(6) .
N1 Cu1 1.949(4) .
N2 Cu1 1.955(4) .
N3 Ag1 2.215(5) 3_565
O1 Cu1 1.977(3) .
O2 Cu1 1.978(3) .
O3 S1 1.433(4) .
O3 Cu1 2.400(4) .
O4 S1 1.422(4) .
O4 Ag1 2.450(4) .
O5 S1 1.426(5) .
Ag1 N3 2.215(5) 3_565
Ag1 C8 2.382(5) 4_576
Ag1 C7 2.703(5) 4_576
C23 C28 1.372(7) .
C23 C24 1.374(11) .
C23 H23 0.9300 .
C24 C25 1.384(12) .
C24 H24 0.9300 .
C25 C26 1.341(12) .
C25 H25 0.9300 .
C26 C27 1.333(11) .
C26 H26 0.9300 .
C27 C28 1.352(11) .
C27 H27 0.9300 .
C28 H28 0.9300 .
C29 C30 1.380(12) .
C29 C31 1.388(11) 3_665
C29 H29 0.9300 .
C30 C31 1.361(12) .
C30 H30 0.9300 .
C31 C29 1.388(11) 3_665
C31 H31 0.9300 .
